data_2015996
loop_
_publ_author_name
'\"Ozdemir, Nam\?ik'
'Din\,cer, Muharrem'
'Dayan, Osman'
'\,Cetinkaya, Bekir'

_publ_section_title
;(2,6-Bis{1-[4-(dimethylamino)phenylimino]ethyl}pyridine)dichlorido(triphenylphosphine-\k<i>P</i>)ruthenium(II):
 a zigzag chain of fused centrosymmetric <i>R</i>^2^~2~(12) rings
;
_journal_coeditor_code HJ3041
_journal_issue 6
_journal_name_full 'Acta Crystallographica Section C'
_journal_page_first m264
_journal_page_last m266
_journal_paper_doi 10.1107/S0108270107021610
_journal_volume 63
_journal_year 2007
_chemical_formula_iupac '[Ru Cl2 (C25 H29 N5) (C18 H15 P)]'
_chemical_formula_moiety 'C43 H44 Cl2 N5 P Ru'
_chemical_formula_sum 'C43 H44 Cl2 N5 P Ru'
_chemical_formula_weight 833.77
_chemical_name_systematic
;
(2,6-Bis{1-[4-
(dimethylamino)phenylimino]ethyl}pyridine)dichlorido(triphenylphosphine-
\kP)ruthenium(II)
;
_space_group_IT_number 14
_symmetry_cell_setting monoclinic
_symmetry_space_group_name_Hall '-P 2ybc'
_symmetry_space_group_name_H-M 'P 1 21/c 1'
_atom_sites_solution_hydrogens geom
_atom_sites_solution_primary direct
_atom_sites_solution_secondary difmap
_audit_creation_method SHELXL-97
_cell_angle_alpha 90.00
_cell_angle_beta 94.089(4)
_cell_angle_gamma 90.00
_cell_formula_units_Z 4
_cell_length_a 10.2192(5)
_cell_length_b 18.3059(13)
_cell_length_c 20.9425(12)
_cell_measurement_reflns_used 20831
_cell_measurement_temperature 296
_cell_measurement_theta_max 27.22
_cell_measurement_theta_min 1.48
_cell_volume 3907.8(4)
_computing_cell_refinement X-AREA
_computing_data_collection 'X-AREA (Stoe & Cie, 2002)'
_computing_data_reduction 'X-RED32 (Stoe & Cie, 2002)'
_computing_molecular_graphics 'ORTEP-3 for Windows (Farrugia, 1997)'
_computing_publication_material 'WinGX (Farrugia, 1999) and PLATON (Spek, 2003)'
_computing_structure_refinement 'SHELXL97 (Sheldrick, 1997)'
_computing_structure_solution 'SHELXS97 (Sheldrick, 1997)'
_diffrn_ambient_temperature 296
_diffrn_detector_area_resol_mean 6.67
_diffrn_measured_fraction_theta_full 1.000
_diffrn_measured_fraction_theta_max 1.000
_diffrn_measurement_device_type 'Stoe IPDS II'
_diffrn_measurement_method '\w scans'
_diffrn_radiation_monochromator 'plane graphite'
_diffrn_radiation_source 'sealed X-ray tube, 12 x 0.4 mm long-fine focus'
_diffrn_radiation_type MoK\a
_diffrn_radiation_wavelength 0.71073
_diffrn_reflns_av_R_equivalents 0.1211
_diffrn_reflns_av_sigmaI/netI 0.1237
_diffrn_reflns_limit_h_max 12
_diffrn_reflns_limit_h_min -12
_diffrn_reflns_limit_k_max 21
_diffrn_reflns_limit_k_min -21
_diffrn_reflns_limit_l_max 24
_diffrn_reflns_limit_l_min -24
_diffrn_reflns_number 24010
_diffrn_reflns_theta_full 25.00
_diffrn_reflns_theta_max 25.00
_diffrn_reflns_theta_min 1.48
_diffrn_standards_decay_% 0
_diffrn_standards_interval_count 0
_diffrn_standards_number 0
_exptl_absorpt_coefficient_mu 0.617
_exptl_absorpt_correction_T_max 0.9778
_exptl_absorpt_correction_T_min 0.8928
_exptl_absorpt_correction_type integration
_exptl_absorpt_process_details '(X-RED32; Stoe & Cie, 2002)'
_exptl_crystal_colour black
_exptl_crystal_density_diffrn 1.417
_exptl_crystal_density_method 'not measured'
_exptl_crystal_description 'thin rod'
_exptl_crystal_F_000 1720
_exptl_crystal_size_max 0.72
_exptl_crystal_size_mid 0.28
_exptl_crystal_size_min 0.04
_refine_diff_density_max 0.369
_refine_diff_density_min -0.437
_refine_ls_extinction_method none
_refine_ls_goodness_of_fit_ref 0.906
_refine_ls_hydrogen_treatment constr
_refine_ls_matrix_type full
_refine_ls_number_parameters 471
_refine_ls_number_reflns 6869
_refine_ls_number_restraints 0
_refine_ls_restrained_S_all 0.906
_refine_ls_R_factor_all 0.1315
_refine_ls_R_factor_gt 0.0524
_refine_ls_shift/su_max 0.001
_refine_ls_shift/su_mean 0.000
_refine_ls_structure_factor_coef Fsqd
_refine_ls_weighting_details 'calc w=1/[\s^2^(Fo^2^)+(0.0123P)^2^] where P=(Fo^2^+2Fc^2^)/3'
_refine_ls_weighting_scheme calc
_refine_ls_wR_factor_gt 0.0610
_refine_ls_wR_factor_ref 0.0747
_reflns_number_gt 3478
_reflns_number_total 6869
_reflns_threshold_expression I>2\s(I)
_cod_data_source_file hj3041.cif
_cod_data_source_block II
_cod_original_sg_symbol_H-M 'P 21/c'
_cod_database_code 2015996
_cod_database_fobs_code 2015996

loop_
_symmetry_equiv_pos_as_xyz
'x, y, z'
'-x, y+1/2, -z+1/2'
'-x, -y, -z'
'x, -y-1/2, z-1/2'

loop_
_atom_site_type_symbol
_atom_site_label
_atom_site_fract_x
_atom_site_fract_y
_atom_site_fract_z
_atom_site_U_iso_or_equiv
_atom_site_adp_type
_atom_site_calc_flag
_atom_site_refinement_flags
_atom_site_occupancy
Ru Ru1 0.73385(5) 0.17466(2) 0.52318(2) 0.04223(13) Uani d . 1
Cl Cl1 0.91543(15) 0.15718(7) 0.60165(7) 0.0577(4) Uani d . 1
Cl Cl2 0.54902(14) 0.17907(9) 0.44560(7) 0.0590(4) Uani d . 1
P P1 0.72432(16) 0.30149(7) 0.54931(7) 0.0479(4) Uani d . 1
N N1 0.7526(5) 0.0703(2) 0.5065(2) 0.0474(12) Uani d . 1
N N2 0.8555(4) 0.1739(3) 0.44538(19) 0.0499(11) Uani d . 1
N N3 0.9965(7) 0.4116(3) 0.2930(3) 0.0880(19) Uani d . 1
N N4 0.6135(4) 0.1283(2) 0.5873(2) 0.0496(12) Uani d . 1
N N5 0.2724(6) 0.2669(3) 0.7507(3) 0.0798(17) Uani d . 1
C C1 0.6920(6) 0.0215(3) 0.5425(3) 0.0539(16) Uani d . 1
C C2 0.7129(7) -0.0532(3) 0.5342(3) 0.0656(19) Uani d . 1
H H2 0.6692 -0.0874 0.5577 0.079 Uiso calc R 1
C C3 0.7983(7) -0.0753(3) 0.4908(4) 0.072(2) Uani d . 1
H H3 0.8155 -0.1248 0.4862 0.086 Uiso calc R 1
C C4 0.8588(6) -0.0257(3) 0.4543(3) 0.0619(18) Uani d . 1
H H4 0.9158 -0.0412 0.4244 0.074 Uiso calc R 1
C C5 0.8345(6) 0.0480(3) 0.4623(3) 0.0491(16) Uani d . 1
C C6 0.8885(6) 0.1082(3) 0.4274(3) 0.0524(17) Uani d . 1
C C7 0.9619(7) 0.0900(3) 0.3701(3) 0.073(2) Uani d . 1
H H7A 0.9719 0.1332 0.3451 0.109 Uiso calc R 1
H H7B 0.9140 0.0539 0.3447 0.109 Uiso calc R 1
H H7C 1.0468 0.0710 0.3839 0.109 Uiso calc R 1
C C8 0.8943(6) 0.2359(3) 0.4087(3) 0.0492(15) Uani d . 1
C C9 1.0234(7) 0.2519(3) 0.3998(3) 0.073(2) Uani d . 1
H H9 1.0894 0.2229 0.4194 0.088 Uiso calc R 1
C C10 1.0571(7) 0.3100(4) 0.3623(3) 0.076(2) Uani d . 1
H H10 1.1453 0.3200 0.3580 0.091 Uiso calc R 1
C C11 0.9622(8) 0.3540(3) 0.3308(3) 0.0652(19) Uani d . 1
C C12 0.8331(7) 0.3382(3) 0.3414(3) 0.0671(18) Uani d . 1
H H12 0.7668 0.3674 0.3224 0.081 Uiso calc R 1
C C13 0.7995(7) 0.2800(3) 0.3796(3) 0.0611(17) Uani d . 1
H H13 0.7116 0.2708 0.3855 0.073 Uiso calc R 1
C C14 1.1272(8) 0.4188(5) 0.2723(4) 0.133(4) Uani d . 1
H H14A 1.1321 0.4618 0.2463 0.199 Uiso calc R 1
H H14B 1.1480 0.3766 0.2478 0.199 Uiso calc R 1
H H14C 1.1886 0.4229 0.3090 0.199 Uiso calc R 1
C C15 0.8968(9) 0.4574(4) 0.2619(3) 0.107(3) Uani d . 1
H H15A 0.9374 0.4944 0.2374 0.160 Uiso calc R 1
H H15B 0.8470 0.4802 0.2936 0.160 Uiso calc R 1
H H15C 0.8396 0.4283 0.2339 0.160 Uiso calc R 1
C C16 0.6090(6) 0.0563(3) 0.5867(3) 0.0557(17) Uani d . 1
C C17 0.5257(7) 0.0107(3) 0.6272(3) 0.076(2) Uani d . 1
H H17A 0.4562 0.0401 0.6420 0.114 Uiso calc R 1
H H17B 0.5786 -0.0080 0.6633 0.114 Uiso calc R 1
H H17C 0.4890 -0.0293 0.6023 0.114 Uiso calc R 1
C C18 0.5273(6) 0.1646(3) 0.6293(3) 0.0474(14) Uani d . 1
C C19 0.5626(6) 0.1733(4) 0.6930(3) 0.0626(16) Uani d . 1
H H19 0.6435 0.1561 0.7098 0.075 Uiso calc R 1
C C20 0.4801(7) 0.2071(3) 0.7323(3) 0.0694(19) Uani d . 1
H H20 0.5072 0.2127 0.7754 0.083 Uiso calc R 1
C C21 0.3576(7) 0.2332(3) 0.7106(3) 0.0601(17) Uani d . 1
C C22 0.3221(6) 0.2239(3) 0.6453(3) 0.0646(17) Uani d . 1
H H22 0.2408 0.2402 0.6283 0.077 Uiso calc R 1
C C23 0.4077(6) 0.1904(3) 0.6058(3) 0.0595(16) Uani d . 1
H H23 0.3831 0.1853 0.5624 0.071 Uiso calc R 1
C C24 0.3250(7) 0.2966(4) 0.8102(3) 0.112(3) Uani d . 1
H H24A 0.2552 0.3171 0.8328 0.168 Uiso calc R 1
H H24B 0.3875 0.3341 0.8022 0.168 Uiso calc R 1
H H24C 0.3675 0.2586 0.8356 0.168 Uiso calc R 1
C C25 0.1526(8) 0.2972(4) 0.7230(3) 0.115(3) Uani d . 1
H H25A 0.1038 0.3179 0.7561 0.173 Uiso calc R 1
H H25B 0.1016 0.2595 0.7013 0.173 Uiso calc R 1
H H25C 0.1719 0.3347 0.6930 0.173 Uiso calc R 1
C C26 0.8792(6) 0.3534(3) 0.5522(3) 0.0521(16) Uani d . 1
C C27 0.9964(6) 0.3186(4) 0.5411(3) 0.0652(16) Uani d . 1
H H27 0.9965 0.2696 0.5296 0.078 Uiso calc R 1
C C28 1.1142(7) 0.3579(5) 0.5473(3) 0.087(2) Uani d . 1
H H28 1.1924 0.3346 0.5394 0.105 Uiso calc R 1
C C29 1.1161(9) 0.4285(5) 0.5645(4) 0.098(3) Uani d . 1
H H29 1.1953 0.4537 0.5694 0.118 Uiso calc R 1
C C30 1.0005(9) 0.4635(4) 0.5749(4) 0.092(3) Uani d . 1
H H30 1.0017 0.5129 0.5852 0.111 Uiso calc R 1
C C31 0.8848(7) 0.4271(3) 0.5704(3) 0.077(2) Uani d . 1
H H31 0.8082 0.4512 0.5795 0.092 Uiso calc R 1
C C32 0.6145(6) 0.3566(3) 0.4966(3) 0.0522(16) Uani d . 1
C C33 0.6588(7) 0.4098(3) 0.4561(3) 0.0673(19) Uani d . 1
H H33 0.7475 0.4217 0.4589 0.081 Uiso calc R 1
C C34 0.5746(8) 0.4461(4) 0.4114(4) 0.086(2) Uani d . 1
H H34 0.6070 0.4792 0.3828 0.103 Uiso calc R 1
C C35 0.4423(8) 0.4317(4) 0.4106(4) 0.089(2) Uani d . 1
H H35 0.3847 0.4567 0.3820 0.107 Uiso calc R 1
C C36 0.3946(7) 0.3824(4) 0.4503(3) 0.078(2) Uani d . 1
H H36 0.3048 0.3740 0.4496 0.094 Uiso calc R 1
C C37 0.4801(7) 0.3438(3) 0.4924(3) 0.0669(18) Uani d . 1
H H37 0.4464 0.3084 0.5185 0.080 Uiso calc R 1
C C38 0.6808(6) 0.3292(3) 0.6299(3) 0.0528(14) Uani d . 1
C C39 0.5802(7) 0.3757(3) 0.6430(3) 0.072(2) Uani d . 1
H H39 0.5213 0.3916 0.6100 0.087 Uiso calc R 1
C C40 0.5664(8) 0.3990(4) 0.7058(4) 0.089(2) Uani d . 1
H H40 0.4985 0.4305 0.7144 0.106 Uiso calc R 1
C C41 0.6508(9) 0.3760(4) 0.7540(4) 0.085(2) Uani d . 1
H H41 0.6407 0.3919 0.7955 0.103 Uiso calc R 1
C C42 0.7520(7) 0.3291(4) 0.7424(3) 0.0797(19) Uani d . 1
H H42 0.8091 0.3130 0.7761 0.096 Uiso calc R 1
C C43 0.7679(7) 0.3064(3) 0.6812(3) 0.0704(19) Uani d . 1
H H43 0.8372 0.2755 0.6733 0.085 Uiso calc R 1

loop_
_atom_site_aniso_label
_atom_site_aniso_U_11
_atom_site_aniso_U_22
_atom_site_aniso_U_33
_atom_site_aniso_U_12
_atom_site_aniso_U_13
_atom_site_aniso_U_23
Ru1 0.0439(3) 0.0359(2) 0.0478(3) 0.0009(3) 0.0091(2) -0.0019(3)
Cl1 0.0578(11) 0.0528(9) 0.0620(10) 0.0092(7) 0.0010(8) -0.0030(7)
Cl2 0.0545(10) 0.0577(8) 0.0640(10) -0.0063(9) -0.0011(7) -0.0018(9)
P1 0.0503(11) 0.0424(8) 0.0515(10) 0.0022(7) 0.0066(8) -0.0005(7)
N1 0.047(3) 0.050(3) 0.045(3) 0.000(2) 0.006(2) -0.002(2)
N2 0.052(3) 0.048(2) 0.050(3) 0.005(3) 0.002(2) -0.004(3)
N3 0.109(6) 0.069(4) 0.088(5) -0.006(4) 0.026(4) 0.023(3)
N4 0.044(3) 0.043(3) 0.061(3) 0.002(2) 0.005(2) 0.001(2)
N5 0.065(4) 0.116(4) 0.060(4) 0.017(4) 0.016(3) -0.020(3)
C1 0.050(4) 0.038(3) 0.073(5) -0.003(3) 0.003(3) 0.000(3)
C2 0.065(5) 0.040(3) 0.091(6) -0.004(3) 0.003(4) 0.003(3)
C3 0.058(5) 0.043(3) 0.112(6) 0.011(3) -0.008(4) -0.016(4)
C4 0.053(5) 0.043(3) 0.088(5) 0.011(3) -0.003(4) -0.015(3)
C5 0.051(4) 0.040(3) 0.056(4) 0.002(3) 0.002(3) -0.013(3)
C6 0.049(4) 0.055(4) 0.053(4) 0.007(3) 0.007(3) -0.009(3)
C7 0.075(5) 0.093(5) 0.053(4) 0.015(4) 0.021(4) -0.015(4)
C8 0.049(4) 0.051(3) 0.048(4) -0.003(3) 0.012(3) -0.008(3)
C9 0.068(5) 0.087(5) 0.067(5) -0.001(4) 0.018(4) 0.013(4)
C10 0.066(5) 0.089(5) 0.075(5) -0.002(4) 0.028(4) 0.014(4)
C11 0.081(6) 0.063(4) 0.054(4) -0.010(4) 0.022(4) -0.002(3)
C12 0.082(5) 0.060(4) 0.061(4) 0.001(4) 0.014(4) 0.012(3)
C13 0.060(5) 0.064(4) 0.061(4) -0.004(3) 0.019(4) -0.003(3)
C14 0.111(8) 0.146(7) 0.149(8) -0.024(6) 0.054(6) 0.060(6)
C15 0.144(9) 0.079(5) 0.100(6) -0.015(5) 0.026(6) 0.027(5)
C16 0.047(4) 0.056(4) 0.065(4) -0.007(3) 0.009(3) 0.001(3)
C17 0.076(5) 0.057(4) 0.097(5) -0.009(4) 0.023(4) 0.013(4)
C18 0.048(4) 0.047(3) 0.049(4) 0.001(3) 0.012(3) 0.003(3)
C19 0.051(4) 0.079(4) 0.059(4) 0.011(4) 0.010(3) 0.006(4)
C20 0.062(5) 0.092(5) 0.055(4) -0.003(4) 0.009(4) -0.008(3)
C21 0.061(5) 0.074(4) 0.048(4) 0.002(4) 0.017(4) -0.004(3)
C22 0.046(4) 0.087(4) 0.060(5) 0.005(3) 0.005(3) 0.000(4)
C23 0.054(4) 0.075(4) 0.050(4) 0.001(3) 0.009(3) -0.004(3)
C24 0.103(6) 0.165(8) 0.071(5) -0.017(6) 0.035(5) -0.046(5)
C25 0.116(7) 0.153(8) 0.080(6) 0.066(6) 0.037(5) -0.006(5)
C26 0.053(4) 0.054(4) 0.049(4) -0.010(3) 0.003(3) -0.001(3)
C27 0.060(5) 0.074(4) 0.061(4) -0.003(4) 0.002(3) 0.007(4)
C28 0.047(5) 0.119(7) 0.096(6) -0.019(5) 0.002(4) 0.027(5)
C29 0.084(7) 0.102(7) 0.104(7) -0.052(6) -0.021(5) 0.027(5)
C30 0.103(7) 0.066(5) 0.105(7) -0.031(5) -0.008(6) -0.002(4)
C31 0.087(6) 0.060(4) 0.084(5) -0.023(4) 0.018(4) -0.009(4)
C32 0.048(4) 0.043(3) 0.066(4) 0.000(3) 0.011(3) -0.006(3)
C33 0.067(5) 0.057(4) 0.078(5) -0.009(4) 0.009(4) 0.012(3)
C34 0.075(6) 0.078(5) 0.104(6) 0.009(4) 0.007(5) 0.041(4)
C35 0.078(7) 0.095(6) 0.094(6) 0.014(5) -0.002(5) 0.029(5)
C36 0.053(5) 0.093(5) 0.088(6) 0.011(4) -0.002(4) 0.006(4)
C37 0.056(5) 0.067(4) 0.078(5) 0.005(4) 0.010(4) 0.006(3)
C38 0.063(4) 0.045(3) 0.052(4) 0.007(3) 0.008(3) 0.001(3)
C39 0.083(6) 0.068(4) 0.069(5) 0.015(4) 0.022(4) 0.002(4)
C40 0.107(7) 0.097(5) 0.065(5) 0.026(5) 0.030(5) -0.007(4)
C41 0.110(7) 0.095(5) 0.054(5) -0.004(5) 0.019(5) -0.011(4)
C42 0.097(6) 0.086(5) 0.055(5) -0.006(5) -0.004(4) -0.008(4)
C43 0.079(5) 0.072(4) 0.062(5) 0.006(4) 0.012(4) 0.000(4)

loop_
_atom_type_symbol
_atom_type_description
_atom_type_scat_dispersion_real
_atom_type_scat_dispersion_imag
_atom_type_scat_source
C C 0.0033 0.0016 'International Tables Vol C Tables 4.2.6.8 and 6.1.1.4'
H H 0.0000 0.0000 'International Tables Vol C Tables 4.2.6.8 and 6.1.1.4'
Cl Cl 0.1484 0.1585 'International Tables Vol C Tables 4.2.6.8 and 6.1.1.4'
N N 0.0061 0.0033 'International Tables Vol C Tables 4.2.6.8 and 6.1.1.4'
P P 0.1023 0.0942 'International Tables Vol C Tables 4.2.6.8 and 6.1.1.4'
Ru Ru -1.2594 0.8363 'International Tables Vol C Tables 4.2.6.8 and 6.1.1.4'

loop_
_geom_angle_atom_site_label_1
_geom_angle_atom_site_label_2
_geom_angle_atom_site_label_3
_geom_angle
_geom_angle_publ_flag
N1 Ru1 N4 77.64(17) yes
N1 Ru1 N2 77.60(18) yes
N4 Ru1 N2 154.96(19) yes
N1 Ru1 P1 175.78(15) yes
N4 Ru1 P1 102.35(12) yes
N2 Ru1 P1 102.62(14) yes
N1 Ru1 Cl2 89.68(14) yes
N4 Ru1 Cl2 88.73(13) yes
N2 Ru1 Cl2 87.50(12) yes
P1 Ru1 Cl2 94.54(6) yes
N1 Ru1 Cl1 84.93(14) yes
N4 Ru1 Cl1 88.13(13) yes
N2 Ru1 Cl1 93.32(12) yes
P1 Ru1 Cl1 90.85(5) yes
Cl2 Ru1 Cl1 174.23(5) yes
C32 P1 C26 103.0(2) ?
C32 P1 C38 102.9(3) ?
C26 P1 C38 95.2(3) ?
C32 P1 Ru1 115.64(18) ?
C26 P1 Ru1 117.4(2) ?
C38 P1 Ru1 119.52(19) ?
C1 N1 C5 121.0(5) ?
C1 N1 Ru1 119.5(3) ?
C5 N1 Ru1 119.4(4) ?
C6 N2 C8 118.9(4) ?
C6 N2 Ru1 113.8(4) ?
C8 N2 Ru1 127.1(3) ?
C11 N3 C14 121.5(7) ?
C11 N3 C15 120.3(7) ?
C14 N3 C15 116.9(6) ?
C16 N4 C18 116.3(5) ?
C16 N4 Ru1 115.2(4) ?
C18 N4 Ru1 128.4(3) ?
C21 N5 C24 118.8(6) ?
C21 N5 C25 118.6(6) ?
C24 N5 C25 117.6(6) ?
N1 C1 C2 119.8(5) ?
N1 C1 C16 112.4(5) ?
C2 C1 C16 127.8(6) ?
C3 C2 C1 118.9(6) ?
C3 C2 H2 120.5 ?
C1 C2 H2 120.5 ?
C4 C3 C2 120.9(5) ?
C4 C3 H3 119.6 ?
C2 C3 H3 119.6 ?
C3 C4 C5 119.3(6) ?
C3 C4 H4 120.3 ?
C5 C4 H4 120.3 ?
N1 C5 C4 120.0(6) ?
N1 C5 C6 112.9(5) ?
C4 C5 C6 127.1(6) ?
N2 C6 C5 116.0(5) ?
N2 C6 C7 126.0(5) ?
C5 C6 C7 117.5(5) ?
C6 C7 H7A 109.5 ?
C6 C7 H7B 109.5 ?
H7A C7 H7B 109.5 ?
C6 C7 H7C 109.5 ?
H7A C7 H7C 109.5 ?
H7B C7 H7C 109.5 ?
C13 C8 C9 118.0(6) ?
C13 C8 N2 119.2(5) ?
C9 C8 N2 122.8(6) ?
C8 C9 C10 121.4(6) ?
C8 C9 H9 119.3 ?
C10 C9 H9 119.3 ?
C9 C10 C11 121.5(6) ?
C9 C10 H10 119.2 ?
C11 C10 H10 119.2 ?
N3 C11 C12 122.5(7) ?
N3 C11 C10 121.2(7) ?
C12 C11 C10 116.3(6) ?
C11 C12 C13 122.1(6) ?
C11 C12 H12 119.0 ?
C13 C12 H12 119.0 ?
C8 C13 C12 120.7(6) ?
C8 C13 H13 119.6 ?
C12 C13 H13 119.6 ?
N3 C14 H14A 109.5 ?
N3 C14 H14B 109.5 ?
H14A C14 H14B 109.5 ?
N3 C14 H14C 109.5 ?
H14A C14 H14C 109.5 ?
H14B C14 H14C 109.5 ?
N3 C15 H15A 109.5 ?
N3 C15 H15B 109.5 ?
H15A C15 H15B 109.5 ?
N3 C15 H15C 109.5 ?
H15A C15 H15C 109.5 ?
H15B C15 H15C 109.5 ?
N4 C16 C1 115.1(5) ?
N4 C16 C17 124.9(6) ?
C1 C16 C17 120.0(5) ?
C16 C17 H17A 109.5 ?
C16 C17 H17B 109.5 ?
H17A C17 H17B 109.5 ?
C16 C17 H17C 109.5 ?
H17A C17 H17C 109.5 ?
H17B C17 H17C 109.5 ?
C19 C18 C23 118.5(5) ?
C19 C18 N4 121.1(5) ?
C23 C18 N4 120.4(5) ?
C18 C19 C20 120.7(6) ?
C18 C19 H19 119.7 ?
C20 C19 H19 119.7 ?
C19 C20 C21 122.6(6) ?
C19 C20 H20 118.7 ?
C21 C20 H20 118.7 ?
C20 C21 N5 122.7(6) ?
C20 C21 C22 116.4(6) ?
N5 C21 C22 120.9(6) ?
C23 C22 C21 120.4(6) ?
C23 C22 H22 119.8 ?
C21 C22 H22 119.8 ?
C18 C23 C22 121.4(6) ?
C18 C23 H23 119.3 ?
C22 C23 H23 119.3 ?
N5 C24 H24A 109.5 ?
N5 C24 H24B 109.5 ?
H24A C24 H24B 109.5 ?
N5 C24 H24C 109.5 ?
H24A C24 H24C 109.5 ?
H24B C24 H24C 109.5 ?
N5 C25 H25A 109.5 ?
N5 C25 H25B 109.5 ?
H25A C25 H25B 109.5 ?
N5 C25 H25C 109.5 ?
H25A C25 H25C 109.5 ?
H25B C25 H25C 109.5 ?
C27 C26 C31 117.8(6) ?
C27 C26 P1 120.4(5) ?
C31 C26 P1 121.6(5) ?
C26 C27 C28 119.7(7) ?
C26 C27 H27 120.2 ?
C28 C27 H27 120.2 ?
C29 C28 C27 121.0(8) ?
C29 C28 H28 119.5 ?
C27 C28 H28 119.5 ?
C28 C29 C30 119.7(8) ?
C28 C29 H29 120.2 ?
C30 C29 H29 120.2 ?
C31 C30 C29 121.1(7) ?
C31 C30 H30 119.5 ?
C29 C30 H30 119.5 ?
C30 C31 C26 120.7(7) ?
C30 C31 H31 119.6 ?
C26 C31 H31 119.6 ?
C37 C32 C33 116.2(6) ?
C37 C32 P1 120.6(5) ?
C33 C32 P1 123.0(5) ?
C32 C33 C34 122.2(7) ?
C32 C33 H33 118.9 ?
C34 C33 H33 118.9 ?
C35 C34 C33 118.4(7) ?
C35 C34 H34 120.8 ?
C33 C34 H34 120.8 ?
C36 C35 C34 121.4(7) ?
C36 C35 H35 119.3 ?
C34 C35 H35 119.3 ?
C35 C36 C37 119.7(7) ?
C35 C36 H36 120.2 ?
C37 C36 H36 120.2 ?
C36 C37 C32 122.0(6) ?
C36 C37 H37 119.0 ?
C32 C37 H37 119.0 ?
C39 C38 C43 118.2(6) ?
C39 C38 P1 125.7(5) ?
C43 C38 P1 115.8(4) ?
C38 C39 C40 120.1(7) ?
C38 C39 H39 119.9 ?
C40 C39 H39 119.9 ?
C41 C40 C39 120.4(7) ?
C41 C40 H40 119.8 ?
C39 C40 H40 119.8 ?
C40 C41 C42 120.7(7) ?
C40 C41 H41 119.6 ?
C42 C41 H41 119.6 ?
C43 C42 C41 119.6(6) ?
C43 C42 H42 120.2 ?
C41 C42 H42 120.2 ?
C42 C43 C38 120.9(6) ?
C42 C43 H43 119.6 ?
C38 C43 H43 119.6 ?

loop_
_geom_bond_atom_site_label_1
_geom_bond_atom_site_label_2
_geom_bond_distance
_geom_bond_publ_flag
Ru1 N1 1.954(4) ?
Ru1 N4 2.067(4) yes
Ru1 N2 2.119(4) yes
Ru1 P1 2.3890(14) ?
Ru1 Cl2 2.4034(17) yes
Ru1 Cl1 2.4106(17) yes
P1 C32 1.821(6) ?
P1 C26 1.843(6) ?
P1 C38 1.847(5) ?
N1 C1 1.348(6) ?
N1 C5 1.355(6) ?
N2 C6 1.310(6) ?
N2 C8 1.443(7) ?
N3 C11 1.379(7) ?
N3 C14 1.439(9) ?
N3 C15 1.439(9) ?
N4 C16 1.320(6) ?
N4 C18 1.448(6) ?
N5 C21 1.396(7) ?
N5 C24 1.428(7) ?
N5 C25 1.430(8) ?
C1 C2 1.398(7) ?
C1 C16 1.446(7) ?
C2 C3 1.365(8) ?
C2 H2 0.9300 ?
C3 C4 1.363(8) ?
C3 H3 0.9300 ?
C4 C5 1.384(7) ?
C4 H4 0.9300 ?
C5 C6 1.452(7) ?
C6 C7 1.498(7) ?
C7 H7A 0.9600 ?
C7 H7B 0.9600 ?
C7 H7C 0.9600 ?
C8 C13 1.370(8) ?
C8 C9 1.377(8) ?
C9 C10 1.379(8) ?
C9 H9 0.9300 ?
C10 C11 1.391(8) ?
C10 H10 0.9300 ?
C11 C12 1.384(8) ?
C12 C13 1.390(7) ?
C12 H12 0.9300 ?
C13 H13 0.9300 ?
C14 H14A 0.9600 ?
C14 H14B 0.9600 ?
C14 H14C 0.9600 ?
C15 H15A 0.9600 ?
C15 H15B 0.9600 ?
C15 H15C 0.9600 ?
C16 C17 1.498(7) ?
C17 H17A 0.9600 ?
C17 H17B 0.9600 ?
C17 H17C 0.9600 ?
C18 C19 1.366(7) ?
C18 C23 1.369(7) ?
C19 C20 1.368(7) ?
C19 H19 0.9300 ?
C20 C21 1.386(8) ?
C20 H20 0.9300 ?
C21 C22 1.399(8) ?
C22 C23 1.389(7) ?
C22 H22 0.9300 ?
C23 H23 0.9300 ?
C24 H24A 0.9600 ?
C24 H24B 0.9600 ?
C24 H24C 0.9600 ?
C25 H25A 0.9600 ?
C25 H25B 0.9600 ?
C25 H25C 0.9600 ?
C26 C27 1.390(8) ?
C26 C31 1.402(7) ?
C27 C28 1.400(8) ?
C27 H27 0.9300 ?
C28 C29 1.343(9) ?
C28 H28 0.9300 ?
C29 C30 1.375(10) ?
C29 H29 0.9300 ?
C30 C31 1.355(9) ?
C30 H30 0.9300 ?
C31 H31 0.9300 ?
C32 C37 1.390(8) ?
C32 C33 1.389(7) ?
C33 C34 1.393(8) ?
C33 H33 0.9300 ?
C34 C35 1.376(9) ?
C34 H34 0.9300 ?
C35 C36 1.342(8) ?
C35 H35 0.9300 ?
C36 C37 1.389(8) ?
C36 H36 0.9300 ?
C37 H37 0.9300 ?
C38 C39 1.377(7) ?
C38 C43 1.408(8) ?
C39 C40 1.401(8) ?
C39 H39 0.9300 ?
C40 C41 1.347(9) ?
C40 H40 0.9300 ?
C41 C42 1.378(9) ?
C41 H41 0.9300 ?
C42 C43 1.370(7) ?
C42 H42 0.9300 ?
C43 H43 0.9300 ?

loop_
_geom_hbond_atom_site_label_D
_geom_hbond_atom_site_label_H
_geom_hbond_atom_site_label_A
_geom_hbond_site_symmetry_A
_geom_hbond_distance_DH
_geom_hbond_distance_HA
_geom_hbond_distance_DA
_geom_hbond_angle_DHA
C43 H43 Cl1 . 0.93 2.78 3.587(6) 145.1
C13 H13 Cl2 . 0.93 2.73 3.518(6) 142.8
C27 H27 Cl1 . 0.93 2.72 3.343(7) 125.6
C2 H2 Cl2 3_656 0.93 2.79 3.580(6) 143.6
C4 H4 Cl1 3_756 0.93 2.81 3.588(6) 141.6

loop_
_geom_torsion_atom_site_label_1
_geom_torsion_atom_site_label_2
_geom_torsion_atom_site_label_3
_geom_torsion_atom_site_label_4
_geom_torsion
N4 Ru1 P1 C32 -100.4(3)
N2 Ru1 P1 C32 77.8(3)
Cl2 Ru1 P1 C32 -10.7(2)
Cl1 Ru1 P1 C32 171.4(2)
N4 Ru1 P1 C26 137.7(2)
N2 Ru1 P1 C26 -44.2(2)
Cl2 Ru1 P1 C26 -132.6(2)
Cl1 Ru1 P1 C26 49.4(2)
N4 Ru1 P1 C38 23.4(3)
N2 Ru1 P1 C38 -158.4(2)
Cl2 Ru1 P1 C38 113.1(2)
Cl1 Ru1 P1 C38 -64.8(2)
N4 Ru1 N1 C1 -3.4(4)
N2 Ru1 N1 C1 -179.7(5)
Cl2 Ru1 N1 C1 -92.2(4)
Cl1 Ru1 N1 C1 85.8(4)
N4 Ru1 N1 C5 -178.3(5)
N2 Ru1 N1 C5 5.4(4)
Cl2 Ru1 N1 C5 92.9(4)
Cl1 Ru1 N1 C5 -89.1(4)
N1 Ru1 N2 C6 -3.6(4)
N4 Ru1 N2 C6 -12.2(7)
P1 Ru1 N2 C6 172.1(4)
Cl2 Ru1 N2 C6 -93.8(4)
Cl1 Ru1 N2 C6 80.5(4)
N1 Ru1 N2 C8 171.0(5)
N4 Ru1 N2 C8 162.4(4)
P1 Ru1 N2 C8 -13.3(5)
Cl2 Ru1 N2 C8 80.8(4)
Cl1 Ru1 N2 C8 -104.9(4)
N1 Ru1 N4 C16 0.8(4)
N2 Ru1 N4 C16 9.4(7)
P1 Ru1 N4 C16 -174.9(4)
Cl2 Ru1 N4 C16 90.8(4)
Cl1 Ru1 N4 C16 -84.4(4)
N1 Ru1 N4 C18 -174.5(5)
N2 Ru1 N4 C18 -165.9(4)
P1 Ru1 N4 C18 9.8(5)
Cl2 Ru1 N4 C18 -84.6(5)
Cl1 Ru1 N4 C18 100.3(5)
C5 N1 C1 C2 -0.4(9)
Ru1 N1 C1 C2 -175.2(5)
C5 N1 C1 C16 180.0(6)
Ru1 N1 C1 C16 5.2(7)
N1 C1 C2 C3 2.2(10)
C16 C1 C2 C3 -178.2(6)
C1 C2 C3 C4 -2.5(10)
C2 C3 C4 C5 1.1(10)
C1 N1 C5 C4 -1.1(9)
Ru1 N1 C5 C4 173.6(4)
C1 N1 C5 C6 178.9(5)
Ru1 N1 C5 C6 -6.3(7)
C3 C4 C5 N1 0.8(9)
C3 C4 C5 C6 -179.3(6)
C8 N2 C6 C5 -173.7(6)
Ru1 N2 C6 C5 1.4(7)
C8 N2 C6 C7 -1.6(9)
Ru1 N2 C6 C7 173.5(5)
N1 C5 C6 N2 2.9(8)
C4 C5 C6 N2 -177.0(6)
N1 C5 C6 C7 -169.9(5)
C4 C5 C6 C7 10.1(10)
C6 N2 C8 C13 118.5(6)
Ru1 N2 C8 C13 -55.9(7)
C6 N2 C8 C9 -59.4(7)
Ru1 N2 C8 C9 126.3(5)
C13 C8 C9 C10 -0.5(9)
N2 C8 C9 C10 177.3(5)
C8 C9 C10 C11 -1.4(10)
C14 N3 C11 C12 -167.6(7)
C15 N3 C11 C12 -1.1(10)
C14 N3 C11 C10 14.8(10)
C15 N3 C11 C10 -178.7(6)
C9 C10 C11 N3 -179.5(6)
C9 C10 C11 C12 2.8(9)
N3 C11 C12 C13 -179.9(6)
C10 C11 C12 C13 -2.2(9)
C9 C8 C13 C12 1.1(9)
N2 C8 C13 C12 -176.9(5)
C11 C12 C13 C8 0.4(9)
C18 N4 C16 C1 177.6(5)
Ru1 N4 C16 C1 1.6(7)
C18 N4 C16 C17 -2.0(9)
Ru1 N4 C16 C17 -177.9(5)
N1 C1 C16 N4 -4.3(8)
C2 C1 C16 N4 176.1(6)
N1 C1 C16 C17 175.3(6)
C2 C1 C16 C17 -4.3(10)
C16 N4 C18 C19 82.8(7)
Ru1 N4 C18 C19 -101.9(6)
C16 N4 C18 C23 -96.5(7)
Ru1 N4 C18 C23 78.8(6)
C23 C18 C19 C20 0.0(9)
N4 C18 C19 C20 -179.4(5)
C18 C19 C20 C21 0.8(10)
C19 C20 C21 N5 179.2(6)
C19 C20 C21 C22 -0.6(9)
C24 N5 C21 C20 20.4(9)
C25 N5 C21 C20 175.1(7)
C24 N5 C21 C22 -159.8(6)
C25 N5 C21 C22 -5.1(9)
C20 C21 C22 C23 -0.3(9)
N5 C21 C22 C23 179.9(5)
C19 C18 C23 C22 -0.8(9)
N4 C18 C23 C22 178.5(5)
C21 C22 C23 C18 1.0(9)
C32 P1 C26 C27 -129.9(4)
C38 P1 C26 C27 125.5(5)
Ru1 P1 C26 C27 -1.7(5)
C32 P1 C26 C31 55.2(6)
C38 P1 C26 C31 -49.4(5)
Ru1 P1 C26 C31 -176.5(4)
C31 C26 C27 C28 -1.0(9)
P1 C26 C27 C28 -176.1(5)
C26 C27 C28 C29 0.7(10)
C27 C28 C29 C30 -1.4(12)
C28 C29 C30 C31 2.5(13)
C29 C30 C31 C26 -2.9(12)
C27 C26 C31 C30 2.1(10)
P1 C26 C31 C30 177.1(5)
C26 P1 C32 C37 -166.8(5)
C38 P1 C32 C37 -68.3(5)
Ru1 P1 C32 C37 63.8(5)
C26 P1 C32 C33 17.1(6)
C38 P1 C32 C33 115.6(5)
Ru1 P1 C32 C33 -112.2(5)
C37 C32 C33 C34 -3.1(9)
P1 C32 C33 C34 173.2(5)
C32 C33 C34 C35 4.4(11)
C33 C34 C35 C36 -2.1(12)
C34 C35 C36 C37 -1.1(12)
C35 C36 C37 C32 2.4(10)
C33 C32 C37 C36 -0.3(9)
P1 C32 C37 C36 -176.6(5)
C32 P1 C38 C39 5.1(6)
C26 P1 C38 C39 109.8(6)
Ru1 P1 C38 C39 -124.6(5)
C32 P1 C38 C43 -167.7(5)
C26 P1 C38 C43 -63.1(5)
Ru1 P1 C38 C43 62.5(5)
C43 C38 C39 C40 -0.1(9)
P1 C38 C39 C40 -172.7(5)
C38 C39 C40 C41 -0.3(11)
C39 C40 C41 C42 -0.1(12)
C40 C41 C42 C43 0.9(11)
C41 C42 C43 C38 -1.2(10)
C39 C38 C43 C42 0.8(9)
P1 C38 C43 C42 174.2(5)
